data_2243561
loop_
_publ_author_name
'Gupta, Anand'
'Deka, Rajesh'
'Butcher, Ray J.'
'Singh, Harkesh B.'

_publ_section_title
;
 Structure of a diorganotelluroxonium(IV) cation,
 {[2,6-(CH~2~NMe~2~)~2~C~6~H~3~Te(\m-O)]~2~}^2+^, with the
 trichlorido(dimethyl sulfoxide)platinum(II) anion
;
_journal_coeditor_code HB7941
_journal_issue 9
_journal_name_full 'Acta Crystallographica Section E'
_journal_page_first 1520
_journal_page_last 1524
_journal_paper_doi 10.1107/S2056989020011482
_journal_volume 76
_journal_year 2020
_chemical_formula_iupac '(C24 H38 N4 O2 Te2) [Pd Cl3 (C2 H6 O S)]2'
_chemical_formula_moiety 'C24 H38 N4 O2 Te2 2+, 2(C2 H6 Cl3 O Pd S -)'
_chemical_formula_sum 'C28 H50 Cl6 N4 O4 Pd2 S2 Te2'
_chemical_formula_weight 1251.54
_chemical_name_systematic
;
Di-\m-oxido-bis{2,6-bis[(dimethylamino)methyl]phenyl-\k<i>C</i>^1^}tellurium(IV)
bis[trichlorido(dimethyl sulfoxide-\k<i>S</i>)platinate(II)]
;
_space_group_crystal_system triclinic
_space_group_IT_number 2
_space_group_name_Hall '-P 1'
_space_group_name_H-M_alt 'P -1'
_atom_sites_solution_hydrogens geom
_atom_sites_solution_primary direct
_atom_sites_solution_secondary difmap
_audit_creation_method SHELXL-2018/3
_cell_angle_alpha 73.82(3)
_cell_angle_beta 83.55(3)
_cell_angle_gamma 88.86(3)
_cell_formula_units_Z 2
_cell_length_a 9.6333(19)
_cell_length_b 12.770(3)
_cell_length_c 17.956(4)
_cell_measurement_reflns_used 4389
_cell_measurement_temperature 100(2)
_cell_measurement_theta_max 25.3
_cell_measurement_theta_min 3.0
_cell_volume 2107.8(9)
_computing_cell_refinement
;
<i>CrystalClear-SM Expert</i> (Rigaku, 2012)
;
_computing_data_collection
;
<i>CrystalClear-SM Expert</i> (Rigaku, 2012)
;
_computing_data_reduction
;
<i>CrystalClear-SM Expert</i> (Rigaku, 2012)
;
_computing_molecular_graphics
;
SHELXTL (Sheldrick, 2008)
;
_computing_publication_material
;
SHELXTL (Sheldrick, 2008)
;
_computing_structure_refinement
;
<i>SHELXL2018/3</i> (Sheldrick, 2015b)
;
_computing_structure_solution
;
SHELXT (Sheldrick, 2015a)
;
_diffrn_ambient_temperature 100(2)
_diffrn_detector_area_resol_mean 28.5714
_diffrn_measured_fraction_theta_full 0.976
_diffrn_measured_fraction_theta_max 0.976
_diffrn_measurement_device_type 'Rigaku Saturn 724 Dual Source CCD'
_diffrn_measurement_method \w
_diffrn_radiation_type MoK\a
_diffrn_radiation_wavelength 0.71073
_diffrn_reflns_av_R_equivalents 0.0276
_diffrn_reflns_av_unetI/netI 0.0400
_diffrn_reflns_limit_h_max 11
_diffrn_reflns_limit_h_min -10
_diffrn_reflns_limit_k_max 15
_diffrn_reflns_limit_k_min -15
_diffrn_reflns_limit_l_max 21
_diffrn_reflns_limit_l_min -18
_diffrn_reflns_number 16345
_diffrn_reflns_theta_full 25.350
_diffrn_reflns_theta_max 25.350
_diffrn_reflns_theta_min 3.009
_exptl_absorpt_coefficient_mu 2.726
_exptl_absorpt_correction_T_max 0.7031
_exptl_absorpt_correction_T_min 0.4169
_exptl_absorpt_correction_type numerical
_exptl_absorpt_process_details
;
(NUMABS; Rigaku, 1999)
;
_exptl_crystal_colour 'dark purple'
_exptl_crystal_density_diffrn 1.972
_exptl_crystal_density_method 'not measured'
_exptl_crystal_description prism
_exptl_crystal_F_000 1216
_exptl_crystal_size_max 0.389
_exptl_crystal_size_mid 0.198
_exptl_crystal_size_min 0.139
_refine_diff_density_max 0.719
_refine_diff_density_min -0.946
_refine_ls_extinction_method none
_refine_ls_goodness_of_fit_ref 0.987
_refine_ls_hydrogen_treatment constr
_refine_ls_matrix_type full
_refine_ls_number_parameters 445
_refine_ls_number_reflns 7532
_refine_ls_number_restraints 0
_refine_ls_restrained_S_all 0.987
_refine_ls_R_factor_all 0.0264
_refine_ls_R_factor_gt 0.0222
_refine_ls_shift/su_max 0.001
_refine_ls_shift/su_mean 0.000
_refine_ls_structure_factor_coef Fsqd
_refine_ls_weighting_details 'w=1/[\s^2^(Fo^2^)+(0.0225P)^2^] where P=(Fo^2^+2Fc^2^)/3'
_refine_ls_weighting_scheme calc
_refine_ls_wR_factor_gt 0.0506
_refine_ls_wR_factor_ref 0.0516
_reflns_number_gt 6351
_reflns_number_total 7532
_reflns_threshold_expression 'I > 2\s(I)'
_cod_data_source_file hb7941sup1.cif
_cod_data_source_block I
_cod_original_cell_volume 2107.8(8)
_cod_database_code 2243561
_shelx_space_group_comment
;
The symmetry employed for this shelxl refinement is uniquely defined
by the following loop, which should always be used as a source of
symmetry information in preference to the above space-group names.
They are only intended as comments.
;
_shelx_estimated_absorpt_t_min 0.417
_shelx_estimated_absorpt_t_max 0.703

loop_
_space_group_symop_operation_xyz
'x, y, z'
'-x, -y, -z'

loop_
_atom_site_type_symbol
_atom_site_label
_atom_site_fract_x
_atom_site_fract_y
_atom_site_fract_z
_atom_site_U_iso_or_equiv
_atom_site_adp_type
_atom_site_calc_flag
_atom_site_occupancy
_atom_site_disorder_assembly
_atom_site_disorder_group
Te Te1 0.33401(2) 0.04241(2) 0.28514(2) 0.01035(6) Uani d 1 . .
Pd Pd1 0.94231(2) 0.16499(2) 0.01042(2) 0.01127(6) Uani d 1 . .
Cl Cl1 0.81302(7) 0.00483(6) 0.05078(4) 0.01552(17) Uani d 1 . .
S S1 0.89105(8) 0.19555(6) -0.11264(4) 0.01283(17) Uani d 1 . .
N N1A 0.4790(2) 0.2407(2) 0.02780(13) 0.0115(6) Uani d 1 . .
C C1A 0.4649(3) 0.3347(2) 0.14904(16) 0.0127(7) Uani d 1 . .
O O1 0.40044(19) 0.09584(16) 0.17231(10) 0.0107(5) Uani d 1 . .
N N1 0.5460(2) -0.0692(2) 0.27189(14) 0.0133(6) Uani d 1 . .
C C1 0.4960(3) 0.1100(2) 0.32559(16) 0.0112(6) Uani d 1 . .
Te Te2 0.29877(2) 0.23691(2) 0.13837(2) 0.00938(5) Uani d 1 . .
Pd Pd2 0.10998(2) 0.68021(2) 0.44760(2) 0.01459(6) Uani d 1 . .
S S2 0.29029(8) 0.56851(7) 0.47852(4) 0.01472(17) Uani d 1 . .
N N2 0.2358(2) 0.0782(2) 0.40747(13) 0.0144(6) Uani d 1 . .
O O2 0.23723(19) 0.18393(17) 0.25186(10) 0.0114(5) Uani d 1 . .
N N2A 0.1943(2) 0.3983(2) 0.17064(14) 0.0129(6) Uani d 1 . .
C C2A 0.4399(3) 0.4105(2) 0.19095(16) 0.0115(7) Uani d 1 . .
C C2 0.4621(3) 0.1733(3) 0.37634(16) 0.0147(7) Uani d 1 . .
Cl Cl3 0.96704(8) 0.15286(7) 0.14002(4) 0.01622(17) Uani d 1 . .
O O3 0.7830(2) 0.27971(18) -0.13078(11) 0.0175(5) Uani d 1 . .
C C3A 0.5517(3) 0.4697(3) 0.20169(17) 0.0158(7) Uani d 1 . .
H H3AA 0.537194 0.519754 0.232222 0.019 Uiso calc 1 . .
C C3 0.5686(3) 0.2270(3) 0.39672(17) 0.0176(7) Uani d 1 . .
H H3A 0.548200 0.269940 0.432012 0.021 Uiso calc 1 . .
Cl Cl2 1.07137(8) 0.32486(6) -0.02994(4) 0.01833(17) Uani d 1 . .
Cl Cl4 0.00771(8) 0.63088(7) 0.57463(4) 0.02292(19) Uani d 1 . .
O O4 0.4201(2) 0.62606(18) 0.48098(12) 0.0172(5) Uani d 1 . .
C C4A 0.6855(3) 0.4554(3) 0.16736(17) 0.0173(7) Uani d 1 . .
H H4AA 0.762485 0.494414 0.175776 0.021 Uiso calc 1 . .
C C4 0.7059(3) 0.2181(3) 0.36546(17) 0.0187(7) Uani d 1 . .
H H4A 0.777779 0.259323 0.376730 0.022 Uiso calc 1 . .
Cl Cl5 0.21996(8) 0.73154(8) 0.32293(4) 0.0282(2) Uani d 1 . .
C C5 0.7392(3) 0.1501(3) 0.31822(17) 0.0160(7) Uani d 1 . .
H H5A 0.833870 0.142102 0.299431 0.019 Uiso calc 1 . .
C C5A 0.7069(3) 0.3844(3) 0.12092(17) 0.0149(7) Uani d 1 . .
H H5AA 0.797667 0.377838 0.095907 0.018 Uiso calc 1 . .
Cl Cl6 -0.06703(9) 0.80252(8) 0.40930(5) 0.0279(2) Uani d 1 . .
C C6A 0.5978(3) 0.3236(3) 0.11093(16) 0.0125(7) Uani d 1 . .
C C6 0.6342(3) 0.0934(3) 0.29826(16) 0.0132(7) Uani d 1 . .
C C7 0.6628(3) 0.0113(3) 0.25245(17) 0.0147(7) Uani d 1 . .
H H7A 0.672555 0.048960 0.195871 0.018 Uiso calc 1 . .
H H7B 0.751358 -0.026580 0.265278 0.018 Uiso calc 1 . .
C C7A 0.6129(3) 0.2492(3) 0.05866(16) 0.0125(7) Uani d 1 . .
H H7AA 0.686396 0.278106 0.014850 0.015 Uiso calc 1 . .
H H7AB 0.641317 0.175920 0.088484 0.015 Uiso calc 1 . .
C C8A 0.2900(3) 0.4297(3) 0.21981(16) 0.0132(7) Uani d 1 . .
H H8AA 0.268099 0.386007 0.274743 0.016 Uiso calc 1 . .
H H8AB 0.277568 0.507681 0.217519 0.016 Uiso calc 1 . .
C C8 0.3110(3) 0.1770(3) 0.40978(17) 0.0156(7) Uani d 1 . .
H H8A 0.306764 0.180806 0.464321 0.019 Uiso calc 1 . .
H H8B 0.266195 0.242929 0.379013 0.019 Uiso calc 1 . .
C C9A 0.4723(3) 0.1439(3) -0.00092(17) 0.0166(7) Uani d 1 . .
H H9AA 0.542769 0.150699 -0.045863 0.025 Uiso calc 1 . .
H H9AB 0.379207 0.138039 -0.016649 0.025 Uiso calc 1 . .
H H9AC 0.490338 0.078522 0.040633 0.025 Uiso calc 1 . .
C C9 0.5562(3) -0.1486(3) 0.34914(17) 0.0191(8) Uani d 1 . .
H H9A 0.639146 -0.193593 0.346083 0.029 Uiso calc 1 . .
H H9B 0.472556 -0.195482 0.364070 0.029 Uiso calc 1 . .
H H9C 0.563665 -0.109263 0.388236 0.029 Uiso calc 1 . .
C C10A 0.4566(3) 0.3395(3) -0.03633(16) 0.0160(7) Uani d 1 . .
H H10A 0.527925 0.343701 -0.080528 0.024 Uiso calc 1 . .
H H10B 0.463240 0.404439 -0.017966 0.024 Uiso calc 1 . .
H H10C 0.363715 0.335566 -0.052866 0.024 Uiso calc 1 . .
C C10 0.5437(3) -0.1274(3) 0.21195(17) 0.0168(7) Uani d 1 . .
H H10D 0.629019 -0.170147 0.210198 0.025 Uiso calc 1 . .
H H10E 0.538531 -0.074539 0.160977 0.025 Uiso calc 1 . .
H H10F 0.462038 -0.176280 0.224740 0.025 Uiso calc 1 . .
C C11 0.2664(3) -0.0165(3) 0.47220(17) 0.0203(8) Uani d 1 . .
H H11A 0.229057 -0.003978 0.522014 0.030 Uiso calc 1 . .
H H11B 0.367714 -0.026302 0.470967 0.030 Uiso calc 1 . .
H H11C 0.222739 -0.082175 0.466593 0.030 Uiso calc 1 . .
C C11A 0.0504(3) 0.3825(3) 0.21053(18) 0.0187(8) Uani d 1 . .
H H11D 0.016516 0.451347 0.219420 0.028 Uiso calc 1 . .
H H11E 0.049883 0.326727 0.260701 0.028 Uiso calc 1 . .
H H11F -0.010523 0.358949 0.177925 0.028 Uiso calc 1 . .
C C12A 0.1962(3) 0.4811(3) 0.09374(17) 0.0172(7) Uani d 1 . .
H H12A 0.167029 0.551598 0.101602 0.026 Uiso calc 1 . .
H H12B 0.131865 0.458418 0.062439 0.026 Uiso calc 1 . .
H H12C 0.290992 0.488054 0.066435 0.026 Uiso calc 1 . .
C C12 0.0820(3) 0.0938(3) 0.40960(17) 0.0185(8) Uani d 1 . .
H H12D 0.046264 0.111991 0.457722 0.028 Uiso calc 1 . .
H H12E 0.036883 0.026492 0.408038 0.028 Uiso calc 1 . .
H H12F 0.061573 0.153370 0.364434 0.028 Uiso calc 1 . .
C C21 0.8346(3) 0.0792(3) -0.13645(18) 0.0201(7) Uani d 1 . .
H H21A 0.814868 0.099776 -0.190980 0.030 Uiso calc 1 . .
H H21B 0.749658 0.049098 -0.102401 0.030 Uiso calc 1 . .
H H21C 0.908035 0.024203 -0.129171 0.030 Uiso calc 1 . .
C C22 1.0399(3) 0.2339(3) -0.18270(17) 0.0236(8) Uani d 1 . .
H H22B 1.012324 0.243964 -0.235132 0.035 Uiso calc 1 . .
H H22C 1.110033 0.176508 -0.172427 0.035 Uiso calc 1 . .
H H22D 1.079343 0.302250 -0.179196 0.035 Uiso calc 1 . .
C C31 0.2581(3) 0.4638(3) 0.56735(19) 0.0268(9) Uani d 1 . .
H H31B 0.340628 0.417616 0.575523 0.040 Uiso calc 1 . .
H H31C 0.177774 0.419428 0.564930 0.040 Uiso calc 1 . .
H H31D 0.238166 0.496447 0.610681 0.040 Uiso calc 1 . .
C C32 0.3259(3) 0.4885(3) 0.4126(2) 0.0272(9) Uani d 1 . .
H H32B 0.401809 0.438141 0.429211 0.041 Uiso calc 1 . .
H H32C 0.353752 0.536234 0.360159 0.041 Uiso calc 1 . .
H H32D 0.241933 0.446834 0.411990 0.041 Uiso calc 1 . .

loop_
_atom_site_aniso_label
_atom_site_aniso_U_11
_atom_site_aniso_U_22
_atom_site_aniso_U_33
_atom_site_aniso_U_12
_atom_site_aniso_U_13
_atom_site_aniso_U_23
Te1 0.01126(11) 0.00795(11) 0.01136(10) -0.00191(8) -0.00056(8) -0.00204(8)
Pd1 0.01032(13) 0.00973(13) 0.01451(12) -0.00091(10) -0.00135(9) -0.00456(9)
Cl1 0.0150(4) 0.0123(4) 0.0193(4) -0.0034(3) -0.0003(3) -0.0048(3)
S1 0.0130(4) 0.0111(4) 0.0155(4) 0.0003(3) -0.0023(3) -0.0051(3)
N1A 0.0113(13) 0.0091(14) 0.0141(13) 0.0003(11) -0.0016(10) -0.0029(10)
C1A 0.0155(16) 0.0078(16) 0.0141(15) -0.0024(13) -0.0049(12) -0.0005(12)
O1 0.0134(11) 0.0092(11) 0.0084(10) 0.0014(9) -0.0012(8) -0.0010(8)
N1 0.0150(14) 0.0093(14) 0.0148(13) -0.0005(11) -0.0013(10) -0.0022(11)
C1 0.0120(16) 0.0085(16) 0.0118(15) -0.0052(13) -0.0027(12) -0.0001(12)
Te2 0.00944(11) 0.00794(11) 0.01094(10) -0.00101(8) -0.00156(7) -0.00269(8)
Pd2 0.01263(13) 0.01427(14) 0.01753(13) -0.00153(10) -0.00298(10) -0.00488(10)
S2 0.0148(4) 0.0131(4) 0.0168(4) -0.0020(3) -0.0023(3) -0.0045(3)
N2 0.0128(13) 0.0132(15) 0.0145(13) 0.0004(12) 0.0020(10) -0.0006(11)
O2 0.0143(11) 0.0096(12) 0.0093(10) 0.0006(9) 0.0004(8) -0.0015(8)
N2A 0.0111(13) 0.0137(15) 0.0150(13) 0.0021(11) -0.0043(10) -0.0048(11)
C2A 0.0118(16) 0.0097(16) 0.0114(15) 0.0010(13) -0.0060(12) 0.0014(12)
C2 0.0173(17) 0.0128(17) 0.0117(15) -0.0006(14) -0.0030(12) 0.0007(13)
Cl3 0.0163(4) 0.0178(4) 0.0163(4) -0.0028(3) -0.0007(3) -0.0077(3)
O3 0.0186(12) 0.0151(13) 0.0205(11) 0.0072(10) -0.0058(9) -0.0070(9)
C3A 0.0197(17) 0.0130(18) 0.0162(16) -0.0029(14) -0.0094(13) -0.0033(13)
C3 0.0284(19) 0.0117(17) 0.0137(16) -0.0002(15) -0.0073(14) -0.0035(13)
Cl2 0.0188(4) 0.0124(4) 0.0234(4) -0.0047(3) -0.0064(3) -0.0025(3)
Cl4 0.0210(4) 0.0270(5) 0.0217(4) -0.0029(4) 0.0031(3) -0.0102(4)
O4 0.0134(11) 0.0158(13) 0.0242(12) -0.0039(10) -0.0038(9) -0.0077(10)
C4A 0.0141(17) 0.0125(18) 0.0245(17) -0.0067(14) -0.0114(13) 0.0000(14)
C4 0.0202(18) 0.0156(19) 0.0197(17) -0.0065(14) -0.0090(14) -0.0007(14)
Cl5 0.0225(5) 0.0388(6) 0.0175(4) -0.0002(4) -0.0016(3) 0.0015(4)
C5 0.0111(16) 0.0161(18) 0.0188(16) -0.0045(14) -0.0037(13) -0.0002(13)
C5A 0.0105(16) 0.0129(18) 0.0195(16) 0.0009(13) -0.0055(13) 0.0001(13)
Cl6 0.0236(5) 0.0292(5) 0.0349(5) 0.0099(4) -0.0122(4) -0.0126(4)
C6A 0.0148(16) 0.0090(16) 0.0117(15) 0.0000(13) -0.0053(12) 0.0020(12)
C6 0.0151(17) 0.0118(17) 0.0104(15) 0.0000(13) -0.0021(12) 0.0009(12)
C7 0.0118(16) 0.0155(18) 0.0151(16) -0.0018(14) 0.0000(12) -0.0019(13)
C7A 0.0113(16) 0.0111(17) 0.0127(15) -0.0020(13) -0.0004(12) 0.0006(12)
C8A 0.0152(16) 0.0101(17) 0.0167(16) -0.0003(13) -0.0041(13) -0.0065(13)
C8 0.0219(18) 0.0112(17) 0.0131(15) 0.0023(14) 0.0007(13) -0.0035(13)
C9A 0.0168(17) 0.0155(18) 0.0188(16) -0.0036(14) 0.0013(13) -0.0080(14)
C9 0.0214(18) 0.0132(18) 0.0189(17) 0.0041(15) -0.0033(13) 0.0020(13)
C10A 0.0162(17) 0.0148(18) 0.0147(16) -0.0010(14) -0.0005(13) -0.0004(13)
C10 0.0157(17) 0.0166(18) 0.0188(16) -0.0011(14) 0.0026(13) -0.0075(14)
C11 0.0222(18) 0.0190(19) 0.0149(16) -0.0012(15) 0.0013(13) 0.0021(14)
C11A 0.0130(17) 0.021(2) 0.0243(17) 0.0042(15) -0.0003(13) -0.0117(15)
C12A 0.0222(18) 0.0097(17) 0.0197(17) 0.0032(14) -0.0062(13) -0.0029(13)
C12 0.0132(16) 0.0193(19) 0.0200(17) -0.0016(14) 0.0029(13) -0.0025(14)
C21 0.0275(19) 0.0146(18) 0.0232(18) -0.0016(15) -0.0103(14) -0.0106(14)
C22 0.0209(18) 0.031(2) 0.0174(17) -0.0031(16) 0.0018(14) -0.0058(15)
C31 0.0218(19) 0.019(2) 0.0300(19) -0.0012(16) -0.0004(15) 0.0081(15)
C32 0.024(2) 0.028(2) 0.042(2) 0.0050(17) -0.0120(16) -0.0271(18)

loop_
_atom_type_symbol
_atom_type_description
_atom_type_scat_dispersion_real
_atom_type_scat_dispersion_imag
_atom_type_scat_source
C C 0.0033 0.0016 'International Tables Vol C Tables 4.2.6.8 and 6.1.1.4'
H H 0.0000 0.0000 'International Tables Vol C Tables 4.2.6.8 and 6.1.1.4'
N N 0.0061 0.0033 'International Tables Vol C Tables 4.2.6.8 and 6.1.1.4'
O O 0.0106 0.0060 'International Tables Vol C Tables 4.2.6.8 and 6.1.1.4'
S S 0.1246 0.1234 'International Tables Vol C Tables 4.2.6.8 and 6.1.1.4'
Cl Cl 0.1484 0.1585 'International Tables Vol C Tables 4.2.6.8 and 6.1.1.4'
Pd Pd -0.9988 1.0072 'International Tables Vol C Tables 4.2.6.8 and 6.1.1.4'
Te Te -0.5308 1.6751 'International Tables Vol C Tables 4.2.6.8 and 6.1.1.4'

loop_
_geom_angle_atom_site_label_1
_geom_angle_atom_site_label_2
_geom_angle_atom_site_label_3
_geom_angle_site_symmetry_1
_geom_angle_site_symmetry_3
_geom_angle
_geom_angle_publ_flag
O1 Te1 O2 . . 76.92(8) y
O1 Te1 C1 . . 96.99(10) y
O2 Te1 C1 . . 93.43(10) y
O1 Te1 N2 . . 150.20(8) y
O2 Te1 N2 . . 75.53(8) y
C1 Te1 N2 . . 73.66(10) y
O1 Te1 N1 . . 77.12(8) y
O2 Te1 N1 . . 148.63(8) y
C1 Te1 N1 . . 72.64(10) y
N2 Te1 N1 . . 124.18(8) y
O1 Te1 Te2 . . 38.79(5) ?
O2 Te1 Te2 . . 38.14(5) ?
C1 Te1 Te2 . . 97.50(8) ?
N2 Te1 Te2 . . 113.10(6) ?
N1 Te1 Te2 . . 114.34(6) ?
S1 Pd1 Cl2 . . 88.13(4) n
S1 Pd1 Cl1 . . 91.84(4) n
Cl2 Pd1 Cl1 . . 179.97(3) n
S1 Pd1 Cl3 . . 170.82(3) n
Cl2 Pd1 Cl3 . . 90.42(4) n
Cl1 Pd1 Cl3 . . 89.61(4) n
O3 S1 C21 . . 107.75(14) ?
O3 S1 C22 . . 109.19(14) ?
C21 S1 C22 . . 100.00(17) ?
O3 S1 Pd1 . . 111.49(9) ?
C21 S1 Pd1 . . 114.91(11) ?
C22 S1 Pd1 . . 112.80(12) ?
C9A N1A C7A . . 112.2(2) ?
C9A N1A C10A . . 109.0(2) ?
C7A N1A C10A . . 110.5(2) ?
C9A N1A Te2 . . 112.60(18) ?
C7A N1A Te2 . . 104.52(16) ?
C10A N1A Te2 . . 107.85(16) ?
C2A C1A C6A . . 121.7(3) ?
C2A C1A Te2 . . 119.5(2) ?
C6A C1A Te2 . . 118.8(2) ?
Te1 O1 Te2 . . 102.96(8) ?
C10 N1 C7 . . 111.5(2) ?
C10 N1 C9 . . 109.8(2) ?
C7 N1 C9 . . 110.4(2) ?
C10 N1 Te1 . . 113.63(17) ?
C7 N1 Te1 . . 103.85(17) ?
C9 N1 Te1 . . 107.35(16) ?
C2 C1 C6 . . 122.4(3) ?
C2 C1 Te1 . . 118.6(2) ?
C6 C1 Te1 . . 119.0(2) ?
O2 Te2 O1 . . 76.44(8) y
O2 Te2 C1A . . 95.66(10) y
O1 Te2 C1A . . 94.79(10) y
O2 Te2 N2A . . 76.19(8) y
O1 Te2 N2A . . 148.65(8) y
C1A Te2 N2A . . 73.06(10) y
O2 Te2 N1A . . 148.72(7) y
O1 Te2 N1A . . 75.46(8) y
C1A Te2 N1A . . 73.37(10) y
N2A Te2 N1A . . 125.35(9) y
O2 Te2 Te1 . . 38.20(6) ?
O1 Te2 Te1 . . 38.25(5) ?
C1A Te2 Te1 . . 97.51(8) ?
N2A Te2 Te1 . . 113.27(6) ?
N1A Te2 Te1 . . 112.83(6) ?
S2 Pd2 Cl5 . . 86.92(4) n
S2 Pd2 Cl4 . . 91.79(4) n
Cl5 Pd2 Cl4 . . 177.60(3) n
S2 Pd2 Cl6 . . 176.40(3) n
Cl5 Pd2 Cl6 . . 89.84(4) n
Cl4 Pd2 Cl6 . . 91.39(4) n
O4 S2 C32 . . 108.18(15) ?
O4 S2 C31 . . 107.93(15) ?
C32 S2 C31 . . 99.92(18) ?
O4 S2 Pd2 . . 113.54(9) ?
C32 S2 Pd2 . . 111.49(11) ?
C31 S2 Pd2 . . 114.78(11) ?
C11 N2 C8 . . 111.0(2) ?
C11 N2 C12 . . 109.6(2) ?
C8 N2 C12 . . 112.5(2) ?
C11 N2 Te1 . . 107.77(17) ?
C8 N2 Te1 . . 104.65(16) ?
C12 N2 Te1 . . 111.16(18) ?
Te2 O2 Te1 . . 103.65(8) ?
C11A N2A C8A . . 110.7(2) ?
C11A N2A C12A . . 110.0(2) ?
C8A N2A C12A . . 111.2(3) ?
C11A N2A Te2 . . 115.2(2) ?
C8A N2A Te2 . . 105.52(15) ?
C12A N2A Te2 . . 103.88(17) ?
C1A C2A C3A . . 119.0(3) ?
C1A C2A C8A . . 118.5(3) ?
C3A C2A C8A . . 122.5(3) ?
C3 C2 C1 . . 118.5(3) ?
C3 C2 C8 . . 122.6(3) ?
C1 C2 C8 . . 118.8(3) ?
C2A C3A C4A . . 119.6(3) ?
C2A C3A H3AA . . 120.2 ?
C4A C3A H3AA . . 120.2 ?
C2 C3 C4 . . 119.9(3) ?
C2 C3 H3A . . 120.0 ?
C4 C3 H3A . . 120.0 ?
C5A C4A C3A . . 120.5(3) ?
C5A C4A H4AA . . 119.8 ?
C3A C4A H4AA . . 119.8 ?
C5 C4 C3 . . 120.9(3) ?
C5 C4 H4A . . 119.5 ?
C3 C4 H4A . . 119.5 ?
C4 C5 C6 . . 120.0(3) ?
C4 C5 H5A . . 120.0 ?
C6 C5 H5A . . 120.0 ?
C6A C5A C4A . . 120.5(3) ?
C6A C5A H5AA . . 119.7 ?
C4A C5A H5AA . . 119.7 ?
C5A C6A C1A . . 118.4(3) ?
C5A C6A C7A . . 123.1(3) ?
C1A C6A C7A . . 118.5(3) ?
C5 C6 C1 . . 117.9(3) ?
C5 C6 C7 . . 123.2(3) ?
C1 C6 C7 . . 118.8(3) ?
N1 C7 C6 . . 109.5(2) ?
N1 C7 H7A . . 109.8 ?
C6 C7 H7A . . 109.8 ?
N1 C7 H7B . . 109.8 ?
C6 C7 H7B . . 109.8 ?
H7A C7 H7B . . 108.2 ?
N1A C7A C6A . . 110.0(2) ?
N1A C7A H7AA . . 109.7 ?
C6A C7A H7AA . . 109.7 ?
N1A C7A H7AB . . 109.7 ?
C6A C7A H7AB . . 109.7 ?
H7AA C7A H7AB . . 108.2 ?
N2A C8A C2A . . 109.6(2) ?
N2A C8A H8AA . . 109.7 ?
C2A C8A H8AA . . 109.7 ?
N2A C8A H8AB . . 109.7 ?
C2A C8A H8AB . . 109.7 ?
H8AA C8A H8AB . . 108.2 ?
N2 C8 C2 . . 109.5(2) ?
N2 C8 H8A . . 109.8 ?
C2 C8 H8A . . 109.8 ?
N2 C8 H8B . . 109.8 ?
C2 C8 H8B . . 109.8 ?
H8A C8 H8B . . 108.2 ?
N1A C9A H9AA . . 109.5 ?
N1A C9A H9AB . . 109.5 ?
H9AA C9A H9AB . . 109.5 ?
N1A C9A H9AC . . 109.5 ?
H9AA C9A H9AC . . 109.5 ?
H9AB C9A H9AC . . 109.5 ?
N1 C9 H9A . . 109.5 ?
N1 C9 H9B . . 109.5 ?
H9A C9 H9B . . 109.5 ?
N1 C9 H9C . . 109.5 ?
H9A C9 H9C . . 109.5 ?
H9B C9 H9C . . 109.5 ?
N1A C10A H10A . . 109.5 ?
N1A C10A H10B . . 109.5 ?
H10A C10A H10B . . 109.5 ?
N1A C10A H10C . . 109.5 ?
H10A C10A H10C . . 109.5 ?
H10B C10A H10C . . 109.5 ?
N1 C10 H10D . . 109.5 ?
N1 C10 H10E . . 109.5 ?
H10D C10 H10E . . 109.5 ?
N1 C10 H10F . . 109.5 ?
H10D C10 H10F . . 109.5 ?
H10E C10 H10F . . 109.5 ?
N2 C11 H11A . . 109.5 ?
N2 C11 H11B . . 109.5 ?
H11A C11 H11B . . 109.5 ?
N2 C11 H11C . . 109.5 ?
H11A C11 H11C . . 109.5 ?
H11B C11 H11C . . 109.5 ?
N2A C11A H11D . . 109.5 ?
N2A C11A H11E . . 109.5 ?
H11D C11A H11E . . 109.5 ?
N2A C11A H11F . . 109.5 ?
H11D C11A H11F . . 109.5 ?
H11E C11A H11F . . 109.5 ?
N2A C12A H12A . . 109.5 ?
N2A C12A H12B . . 109.5 ?
H12A C12A H12B . . 109.5 ?
N2A C12A H12C . . 109.5 ?
H12A C12A H12C . . 109.5 ?
H12B C12A H12C . . 109.5 ?
N2 C12 H12D . . 109.5 ?
N2 C12 H12E . . 109.5 ?
H12D C12 H12E . . 109.5 ?
N2 C12 H12F . . 109.5 ?
H12D C12 H12F . . 109.5 ?
H12E C12 H12F . . 109.5 ?
S1 C21 H21A . . 109.5 ?
S1 C21 H21B . . 109.5 ?
H21A C21 H21B . . 109.5 ?
S1 C21 H21C . . 109.5 ?
H21A C21 H21C . . 109.5 ?
H21B C21 H21C . . 109.5 ?
S1 C22 H22B . . 109.5 ?
S1 C22 H22C . . 109.5 ?
H22B C22 H22C . . 109.5 ?
S1 C22 H22D . . 109.5 ?
H22B C22 H22D . . 109.5 ?
H22C C22 H22D . . 109.5 ?
S2 C31 H31B . . 109.5 ?
S2 C31 H31C . . 109.5 ?
H31B C31 H31C . . 109.5 ?
S2 C31 H31D . . 109.5 ?
H31B C31 H31D . . 109.5 ?
H31C C31 H31D . . 109.5 ?
S2 C32 H32B . . 109.5 ?
S2 C32 H32C . . 109.5 ?
H32B C32 H32C . . 109.5 ?
S2 C32 H32D . . 109.5 ?
H32B C32 H32D . . 109.5 ?
H32C C32 H32D . . 109.5 ?

loop_
_geom_bond_atom_site_label_1
_geom_bond_atom_site_label_2
_geom_bond_site_symmetry_2
_geom_bond_distance
_geom_bond_publ_flag
Te1 O1 . 1.9836(19) y
Te1 O2 . 1.9871(19) y
Te1 C1 . 2.089(3) y
Te1 N2 . 2.450(2) y
Te1 N1 . 2.495(2) y
Te1 Te2 . 3.1222(12) n
Pd1 S1 . 2.2440(9) n
Pd1 Cl2 . 2.3049(12) n
Pd1 Cl1 . 2.3091(11) n
Pd1 Cl3 . 2.3278(9) n
S1 O3 . 1.477(2) ?
S1 C21 . 1.768(3) ?
S1 C22 . 1.777(3) ?
N1A C9A . 1.471(4) ?
N1A C7A . 1.477(4) ?
N1A C10A . 1.483(4) ?
C1A C2A . 1.384(4) ?
C1A C6A . 1.407(4) ?
Te2 O1 . 2.0071(19) y
Te2 O2 . 1.9844(18) y
Te2 N1A . 2.477(2) y
Te2 N2A . 2.459(2) y
Te2 C1A . 2.107(3) y
N1 C10 . 1.471(4) ?
N1 C7 . 1.484(4) ?
N1 C9 . 1.485(4) ?
C1 C2 . 1.387(4) ?
C1 C6 . 1.400(4) ?
Pd2 S2 . 2.2444(10) n
Pd2 Cl5 . 2.2891(11) n
Pd2 Cl4 . 2.2997(11) n
Pd2 Cl6 . 2.3194(11) n
S2 O4 . 1.474(2) ?
S2 C32 . 1.769(3) ?
S2 C31 . 1.773(3) ?
N2 C11 . 1.476(4) ?
N2 C8 . 1.481(4) ?
N2 C12 . 1.489(4) ?
N2A C11A . 1.477(4) ?
N2A C8A . 1.479(4) ?
N2A C12A . 1.486(4) ?
C2A C3A . 1.389(4) ?
C2A C8A . 1.518(4) ?
C2 C3 . 1.382(5) ?
C2 C8 . 1.516(4) ?
C3A C4A . 1.397(4) ?
C3A H3AA . 0.9500 ?
C3 C4 . 1.393(4) ?
C3 H3A . 0.9500 ?
C4A C5A . 1.391(4) ?
C4A H4AA . 0.9500 ?
C4 C5 . 1.384(4) ?
C4 H4A . 0.9500 ?
C5 C6 . 1.389(4) ?
C5 H5A . 0.9500 ?
C5A C6A . 1.375(4) ?
C5A H5AA . 0.9500 ?
C6A C7A . 1.506(4) ?
C6 C7 . 1.507(4) ?
C7 H7A . 0.9900 ?
C7 H7B . 0.9900 ?
C7A H7AA . 0.9900 ?
C7A H7AB . 0.9900 ?
C8A H8AA . 0.9900 ?
C8A H8AB . 0.9900 ?
C8 H8A . 0.9900 ?
C8 H8B . 0.9900 ?
C9A H9AA . 0.9800 ?
C9A H9AB . 0.9800 ?
C9A H9AC . 0.9800 ?
C9 H9A . 0.9800 ?
C9 H9B . 0.9800 ?
C9 H9C . 0.9800 ?
C10A H10A . 0.9800 ?
C10A H10B . 0.9800 ?
C10A H10C . 0.9800 ?
C10 H10D . 0.9800 ?
C10 H10E . 0.9800 ?
C10 H10F . 0.9800 ?
C11 H11A . 0.9800 ?
C11 H11B . 0.9800 ?
C11 H11C . 0.9800 ?
C11A H11D . 0.9800 ?
C11A H11E . 0.9800 ?
C11A H11F . 0.9800 ?
C12A H12A . 0.9800 ?
C12A H12B . 0.9800 ?
C12A H12C . 0.9800 ?
C12 H12D . 0.9800 ?
C12 H12E . 0.9800 ?
C12 H12F . 0.9800 ?
C21 H21A . 0.9800 ?
C21 H21B . 0.9800 ?
C21 H21C . 0.9800 ?
C22 H22B . 0.9800 ?
C22 H22C . 0.9800 ?
C22 H22D . 0.9800 ?
C31 H31B . 0.9800 ?
C31 H31C . 0.9800 ?
C31 H31D . 0.9800 ?
C32 H32B . 0.9800 ?
C32 H32C . 0.9800 ?
C32 H32D . 0.9800 ?

loop_
_geom_hbond_atom_site_label_D
_geom_hbond_atom_site_label_H
_geom_hbond_atom_site_label_A
_geom_hbond_site_symmetry_A
_geom_hbond_distance_DH
_geom_hbond_distance_HA
_geom_hbond_distance_DA
_geom_hbond_angle_DHA
_geom_hbond_publ_flag
C7 H7A Cl1 . 0.99 2.99 3.768(3) 136 yes
C7A H7AB Cl1 . 0.99 2.90 3.663(3) 135 yes
C9A H9AB Cl1 2_655 0.98 2.85 3.697(4) 145 yes
C9A H9AC O1 . 0.98 2.49 3.000(3) 112 yes
C9 H9B O4 1_545 0.98 2.64 3.355(4) 130 yes
C9 H9B Cl5 1_545 0.98 2.87 3.741(4) 149 yes
C10A H10C Cl2 1_455 0.98 2.80 3.706(3) 154 yes
C10 H10E O1 . 0.98 2.57 3.078(4) 112 yes
C10 H10F Cl5 1_545 0.98 2.82 3.711(4) 151 yes
C11A H11E O2 . 0.98 2.56 3.048(4) 110 yes
C11A H11F Cl3 1_455 0.98 2.91 3.639(4) 132 yes
C12A H12A O3 2_665 0.98 2.42 3.316(4) 151 yes
C12A H12A Cl2 2_665 0.98 2.97 3.595(3) 123 yes
C12A H12B Cl2 1_455 0.98 2.80 3.678(4) 150 yes
C12 H12D Cl6 2_566 0.98 2.92 3.825(3) 155 yes
C12 H12F O2 . 0.98 2.43 2.980(4) 115 yes
C21 H21A Cl5 2_665 0.98 2.77 3.628(3) 147 yes
C21 H21C Cl3 2_755 0.98 2.59 3.506(3) 157 yes
C22 H22B Cl5 2_665 0.98 2.84 3.681(4) 144 yes
C22 H22C Cl1 2_755 0.98 2.86 3.670(4) 141 yes
C22 H22D Cl2 . 0.98 2.77 3.308(4) 115 yes
C31 H31B O4 2_666 0.98 2.53 3.389(4) 147 yes
C31 H31C Cl6 2_566 0.98 2.94 3.796(4) 146 yes
C32 H32B O4 2_666 0.98 2.46 3.336(4) 149 yes
C32 H32C Cl5 . 0.98 2.73 3.275(4) 115 yes
C32 H32D Cl4 2_566 0.98 2.58 3.541(4) 167 yes

loop_
_geom_torsion_atom_site_label_1
_geom_torsion_atom_site_label_2
_geom_torsion_atom_site_label_3
_geom_torsion_atom_site_label_4
_geom_torsion_site_symmetry_1
_geom_torsion_site_symmetry_2
_geom_torsion_site_symmetry_3
_geom_torsion_site_symmetry_4
_geom_torsion
_geom_torsion_publ_flag
C6A C1A C2A C3A . . . . -6.1(4) ?
Te2 C1A C2A C3A . . . . 176.0(2) ?
C6A C1A C2A C8A . . . . 170.7(3) ?
Te2 C1A C2A C8A . . . . -7.1(3) ?
C6 C1 C2 C3 . . . . 4.0(4) ?
Te1 C1 C2 C3 . . . . -173.4(2) ?
C6 C1 C2 C8 . . . . -173.5(3) ?
Te1 C1 C2 C8 . . . . 9.1(4) ?
C1A C2A C3A C4A . . . . 2.8(4) ?
C8A C2A C3A C4A . . . . -173.9(3) ?
C1 C2 C3 C4 . . . . 1.0(4) ?
C8 C2 C3 C4 . . . . 178.4(3) ?
C2A C3A C4A C5A . . . . 1.7(4) ?
C2 C3 C4 C5 . . . . -4.5(4) ?
C3 C4 C5 C6 . . . . 3.1(4) ?
C3A C4A C5A C6A . . . . -2.9(5) ?
C4A C5A C6A C1A . . . . -0.3(4) ?
C4A C5A C6A C7A . . . . 177.2(3) ?
C2A C1A C6A C5A . . . . 4.9(4) ?
Te2 C1A C6A C5A . . . . -177.2(2) ?
C2A C1A C6A C7A . . . . -172.8(3) ?
Te2 C1A C6A C7A . . . . 5.1(3) ?
C4 C5 C6 C1 . . . . 1.7(4) ?
C4 C5 C6 C7 . . . . -175.0(3) ?
C2 C1 C6 C5 . . . . -5.3(4) ?
Te1 C1 C6 C5 . . . . 172.1(2) ?
C2 C1 C6 C7 . . . . 171.6(3) ?
Te1 C1 C6 C7 . . . . -11.0(4) ?
C10 N1 C7 C6 . . . . 161.0(2) ?
C9 N1 C7 C6 . . . . -76.6(3) ?
Te1 N1 C7 C6 . . . . 38.2(2) ?
C5 C6 C7 N1 . . . . 153.4(3) ?
C1 C6 C7 N1 . . . . -23.3(4) ?
C9A N1A C7A C6A . . . . -160.8(2) ?
C10A N1A C7A C6A . . . . 77.3(3) ?
Te2 N1A C7A C6A . . . . -38.5(3) ?
C5A C6A C7A N1A . . . . -150.9(3) ?
C1A C6A C7A N1A . . . . 26.6(4) ?
C11A N2A C8A C2A . . . . 162.0(2) ?
C12A N2A C8A C2A . . . . -75.3(3) ?
Te2 N2A C8A C2A . . . . 36.7(3) ?
C1A C2A C8A N2A . . . . -23.8(4) ?
C3A C2A C8A N2A . . . . 153.0(3) ?
C11 N2 C8 C2 . . . . 78.9(3) ?
C12 N2 C8 C2 . . . . -157.9(2) ?
Te1 N2 C8 C2 . . . . -37.1(2) ?
C3 C2 C8 N2 . . . . -154.2(3) ?
C1 C2 C8 N2 . . . . 23.1(4) ?

_cod_database_fobs_code 2243561
